data_4339791
loop_
_publ_author_name
'Au-Yeung, Ho Yu'
'Lam, Chung Hei'
'Lam, Chi-Keung'
'Wong, Wai-Yeung'
'Lee, Hung Kay'

_publ_section_title
;
 Unusual iron(II) and cobalt(II) complexes derived from monodentate
 arylamido ligands.
;
_journal_issue 19
_journal_name_full 'Inorganic chemistry'
_journal_page_first 7695
_journal_page_last 7697
_journal_paper_doi 10.1021/ic700850e
_journal_volume 46
_journal_year 2007
_chemical_formula_moiety 'C17 H34 Cl Co N3 Si'
_chemical_formula_sum 'C17 H34 Cl Co N3 Si'
_chemical_formula_weight 402.94
_chemical_name_systematic
; 
 ? 
;
_space_group_IT_number 14
_symmetry_cell_setting monoclinic
_symmetry_space_group_name_Hall '-P 2yn'
_symmetry_space_group_name_H-M 'P 1 21/n 1'
_atom_sites_solution_hydrogens geom
_atom_sites_solution_primary direct
_atom_sites_solution_secondary difmap
_audit_creation_method SHELXL-97
_cell_angle_alpha 90.00
_cell_angle_beta 99.4530(10)
_cell_angle_gamma 90.00
_cell_formula_units_Z 4
_cell_length_a 7.8132(4)
_cell_length_b 20.7928(10)
_cell_length_c 13.5337(6)
_cell_measurement_temperature 293(2)
_cell_volume 2168.81(18)
_computing_cell_refinement 'SAINT-PLUS, Ver. 5.0, Bruker AXS, 1997.'
_computing_data_collection 'SMART for Windows NT, Bruker AXS, 1997.'
_computing_data_reduction 'SAINT-PLUS, Ver. 5.0, Bruker AXS, 1997.'
_computing_molecular_graphics 'XP-Interactive Molecular Graphics, Ver. 5.1'
_computing_publication_material 'SHELXTL-Bruker AXS, 1998.'
_computing_structure_refinement 'SHELXL-97 (Sheldrick, 1997)'
_computing_structure_solution 'SHELXS-97 (Sheldrick, 1990)'
_diffrn_ambient_temperature 293(2)
_diffrn_measured_fraction_theta_full 0.992
_diffrn_measured_fraction_theta_max 0.992
_diffrn_measurement_device_type 'Bruker Smart CCD 1000'
_diffrn_measurement_method '\w scan'
_diffrn_radiation_monochromator graphite
_diffrn_radiation_source 'fine-focus sealed tube'
_diffrn_radiation_type MoK\a
_diffrn_radiation_wavelength 0.71073
_diffrn_reflns_av_R_equivalents 0.0308
_diffrn_reflns_av_sigmaI/netI 0.0358
_diffrn_reflns_limit_h_max 10
_diffrn_reflns_limit_h_min -10
_diffrn_reflns_limit_k_max 28
_diffrn_reflns_limit_k_min -27
_diffrn_reflns_limit_l_max 13
_diffrn_reflns_limit_l_min -18
_diffrn_reflns_number 15088
_diffrn_reflns_theta_full 28.73
_diffrn_reflns_theta_max 28.73
_diffrn_reflns_theta_min 1.81
_exptl_absorpt_coefficient_mu 0.973
_exptl_absorpt_correction_T_max 1.000000
_exptl_absorpt_correction_T_min 0.734377
_exptl_absorpt_correction_type multi-scan
_exptl_absorpt_process_details 'SADABS(Bruker 2000)'
_exptl_crystal_colour 'dark red'
_exptl_crystal_density_diffrn 1.234
_exptl_crystal_density_method 'not measured'
_exptl_crystal_description block
_exptl_crystal_F_000 860
_exptl_crystal_size_max 0.60
_exptl_crystal_size_mid 0.58
_exptl_crystal_size_min 0.52
_refine_diff_density_max 0.619
_refine_diff_density_min -0.401
_refine_diff_density_rms 0.065
_refine_ls_extinction_coef 0.0025(8)
_refine_ls_extinction_expression Fc^*^=kFc[1+0.001xFc^2^\l^3^/sin(2\q)]^-1/4^
_refine_ls_extinction_method SHELXL
_refine_ls_goodness_of_fit_ref 1.038
_refine_ls_hydrogen_treatment constr
_refine_ls_matrix_type full
_refine_ls_number_parameters 209
_refine_ls_number_reflns 5582
_refine_ls_number_restraints 0
_refine_ls_restrained_S_all 1.038
_refine_ls_R_factor_all 0.0644
_refine_ls_R_factor_gt 0.0447
_refine_ls_shift/su_max 0.001
_refine_ls_shift/su_mean 0.000
_refine_ls_structure_factor_coef Fsqd
_refine_ls_weighting_details 'calc w=1/[\s^2^(Fo^2^)+(0.0733P)^2^+0.5597P] where P=(Fo^2^+2Fc^2^)/3'
_refine_ls_weighting_scheme calc
_refine_ls_wR_factor_gt 0.1181
_refine_ls_wR_factor_ref 0.1302
_reflns_number_gt 4246
_reflns_number_total 5582
_reflns_threshold_expression >2sigma(I)
_cod_data_source_file ic700850e-file004.cif
_cod_data_source_block hy85a
_cod_depositor_comments
;
The following automatic conversions were performed:

'_symmetry_cell_setting' value 'Monoclinic' changed to 'monoclinic'
according to
/usr/data/users/saulius/automatic-downloads/retrospective/ACS/lib/dictionaries/cif_core.dic
dictionary named 'cif_core.dic' version 2.4.2 from 2011-04-26.

Automatic conversion script
Id: cif_fix_values 2281 2013-09-26 08:29:07Z andrius 
;
_cod_original_sg_symbol_H-M P2(1)/n
_cod_database_code 4339791

loop_
_symmetry_equiv_pos_as_xyz
'x, y, z'
'-x+1/2, y+1/2, -z+1/2'
'-x, -y, -z'
'x-1/2, -y-1/2, z-1/2'

loop_
_atom_site_label
_atom_site_type_symbol
_atom_site_fract_x
_atom_site_fract_y
_atom_site_fract_z
_atom_site_U_iso_or_equiv
_atom_site_adp_type
_atom_site_occupancy
_atom_site_symmetry_multiplicity
_atom_site_calc_flag
_atom_site_refinement_flags
Co1 Co 0.06970(4) 0.094385(14) 0.71197(2) 0.03466(12) Uani 1 1 d .
Si1 Si 0.24384(10) 0.11366(3) 0.93624(5) 0.04422(18) Uani 1 1 d .
Cl1 Cl 0.26509(9) 0.03575(4) 0.64291(6) 0.0599(2) Uani 1 1 d .
N1 N 0.1397(2) 0.14797(9) 0.82721(14) 0.0367(4) Uani 1 1 d .
N2 N -0.1556(3) 0.03528(11) 0.70338(17) 0.0502(5) Uani 1 1 d .
N3 N -0.0687(3) 0.14345(10) 0.58552(16) 0.0503(5) Uani 1 1 d .
C1 C 0.1406(3) 0.21573(11) 0.81188(16) 0.0390(5) Uani 1 1 d .
C2 C 0.2639(4) 0.24470(12) 0.76025(19) 0.0483(6) Uani 1 1 d .
C3 C 0.2560(5) 0.31067(15) 0.7420(2) 0.0736(10) Uani 1 1 d .
H3A H 0.3363 0.3292 0.7069 0.088 Uiso 1 1 calc R
C4 C 0.1346(7) 0.34864(15) 0.7737(3) 0.0871(13) Uani 1 1 d .
H4A H 0.1338 0.3927 0.7621 0.105 Uiso 1 1 calc R
C5 C 0.0146(5) 0.32169(17) 0.8225(3) 0.0807(12) Uani 1 1 d .
H5A H -0.0695 0.3479 0.8429 0.097 Uiso 1 1 calc R
C6 C 0.0128(4) 0.25507(13) 0.8436(2) 0.0545(7) Uani 1 1 d .
C7 C -0.1281(5) 0.22783(19) 0.8940(3) 0.0789(10) Uani 1 1 d .
H7A H -0.2016 0.2620 0.9099 0.118 Uiso 1 1 calc R
H7B H -0.0774 0.2063 0.9545 0.118 Uiso 1 1 calc R
H7C H -0.1957 0.1978 0.8500 0.118 Uiso 1 1 calc R
C8 C 0.4021(4) 0.20589(17) 0.7230(3) 0.0656(8) Uani 1 1 d .
H8A H 0.4732 0.2338 0.6902 0.098 Uiso 1 1 calc R
H8B H 0.3489 0.1741 0.6764 0.098 Uiso 1 1 calc R
H8C H 0.4727 0.1850 0.7785 0.098 Uiso 1 1 calc R
C9 C 0.4745(4) 0.14058(17) 0.9707(2) 0.0667(8) Uani 1 1 d .
H9A H 0.5344 0.1336 0.9151 0.100 Uiso 1 1 calc R
H9B H 0.5301 0.1164 1.0274 0.100 Uiso 1 1 calc R
H9C H 0.4773 0.1855 0.9871 0.100 Uiso 1 1 calc R
C10 C 0.1418(5) 0.12984(18) 1.0503(2) 0.0750(10) Uani 1 1 d .
H10A H 0.1389 0.1754 1.0617 0.112 Uiso 1 1 calc R
H10B H 0.2087 0.1093 1.1074 0.112 Uiso 1 1 calc R
H10C H 0.0256 0.1132 1.0399 0.112 Uiso 1 1 calc R
C11 C 0.2449(5) 0.02434(14) 0.9195(3) 0.0738(10) Uani 1 1 d .
H11A H 0.2961 0.0139 0.8617 0.111 Uiso 1 1 calc R
H11B H 0.1279 0.0085 0.9104 0.111 Uiso 1 1 calc R
H11C H 0.3111 0.0048 0.9778 0.111 Uiso 1 1 calc R
C12 C -0.1123(5) -0.03255(16) 0.6892(3) 0.0824(11) Uani 1 1 d .
H12A H -0.2151 -0.0583 0.6857 0.124 Uiso 1 1 calc R
H12B H -0.0276 -0.0466 0.7446 0.124 Uiso 1 1 calc R
H12C H -0.0659 -0.0371 0.6281 0.124 Uiso 1 1 calc R
C13 C -0.2435(5) 0.04073(18) 0.7918(3) 0.0731(9) Uani 1 1 d .
H13A H -0.3434 0.0131 0.7832 0.110 Uiso 1 1 calc R
H13B H -0.2794 0.0844 0.7987 0.110 Uiso 1 1 calc R
H13C H -0.1650 0.0282 0.8508 0.110 Uiso 1 1 calc R
C14 C -0.2752(4) 0.0609(2) 0.6130(3) 0.0856(12) Uani 1 1 d .
H14A H -0.3443 0.0258 0.5804 0.103 Uiso 1 1 calc R
H14B H -0.3539 0.0920 0.6348 0.103 Uiso 1 1 calc R
C15 C -0.1800(5) 0.09166(18) 0.5405(3) 0.0756(10) Uani 1 1 d .
H15A H -0.1097 0.0596 0.5138 0.091 Uiso 1 1 calc R
H15B H -0.2623 0.1087 0.4852 0.091 Uiso 1 1 calc R
C16 C -0.1640(5) 0.20128(16) 0.6072(2) 0.0714(9) Uani 1 1 d .
H16A H -0.2212 0.2198 0.5455 0.107 Uiso 1 1 calc R
H16B H -0.0843 0.2320 0.6421 0.107 Uiso 1 1 calc R
H16C H -0.2488 0.1899 0.6481 0.107 Uiso 1 1 calc R
C17 C 0.0435(6) 0.16389(19) 0.5113(3) 0.0803(10) Uani 1 1 d .
H17A H -0.0261 0.1857 0.4564 0.120 Uiso 1 1 calc R
H17B H 0.0961 0.1267 0.4868 0.120 Uiso 1 1 calc R
H17C H 0.1324 0.1924 0.5432 0.120 Uiso 1 1 calc R

loop_
_atom_site_aniso_label
_atom_site_aniso_U_11
_atom_site_aniso_U_22
_atom_site_aniso_U_33
_atom_site_aniso_U_23
_atom_site_aniso_U_13
_atom_site_aniso_U_12
Co1 0.03469(18) 0.03278(17) 0.03717(18) -0.00531(11) 0.00784(12) 0.00008(11)
Si1 0.0558(4) 0.0379(3) 0.0380(4) 0.0010(3) 0.0045(3) -0.0021(3)
Cl1 0.0468(4) 0.0590(4) 0.0772(5) -0.0221(3) 0.0198(3) 0.0055(3)
N1 0.0403(10) 0.0315(9) 0.0377(10) -0.0034(7) 0.0051(8) -0.0003(7)
N2 0.0486(12) 0.0570(13) 0.0481(12) -0.0084(10) 0.0172(10) -0.0160(10)
N3 0.0637(14) 0.0455(12) 0.0388(11) -0.0036(9) 0.0001(10) 0.0051(10)
C1 0.0436(12) 0.0341(11) 0.0362(12) -0.0054(9) -0.0027(9) 0.0010(9)
C2 0.0569(15) 0.0436(13) 0.0407(13) 0.0024(10) -0.0033(11) -0.0114(11)
C3 0.107(3) 0.0484(17) 0.0578(18) 0.0115(14) -0.0103(17) -0.0225(18)
C4 0.142(4) 0.0337(15) 0.072(2) 0.0044(15) -0.023(2) 0.000(2)
C5 0.104(3) 0.0514(18) 0.072(2) -0.0191(17) -0.027(2) 0.0331(19)
C6 0.0568(16) 0.0488(14) 0.0522(15) -0.0177(12) -0.0078(12) 0.0151(12)
C7 0.0562(18) 0.094(3) 0.089(2) -0.030(2) 0.0184(17) 0.0168(17)
C8 0.0544(17) 0.078(2) 0.0673(19) 0.0049(16) 0.0193(14) -0.0162(15)
C9 0.0628(19) 0.076(2) 0.0561(18) 0.0021(15) -0.0074(14) -0.0037(15)
C10 0.104(3) 0.079(2) 0.0462(17) 0.0075(15) 0.0257(17) -0.007(2)
C11 0.101(3) 0.0436(16) 0.069(2) 0.0066(14) -0.0079(18) 0.0029(16)
C12 0.091(3) 0.0542(18) 0.111(3) -0.0283(18) 0.043(2) -0.0306(17)
C13 0.069(2) 0.090(2) 0.070(2) -0.0094(17) 0.0394(17) -0.0202(18)
C14 0.0478(18) 0.135(4) 0.070(2) 0.001(2) -0.0013(15) -0.034(2)
C15 0.082(2) 0.079(2) 0.0562(19) -0.0031(16) -0.0152(17) -0.0165(18)
C16 0.076(2) 0.068(2) 0.0636(19) -0.0026(15) -0.0085(16) 0.0239(17)
C17 0.103(3) 0.085(2) 0.0546(19) 0.0156(17) 0.0196(19) 0.001(2)

loop_
_atom_type_symbol
_atom_type_description
_atom_type_scat_dispersion_real
_atom_type_scat_dispersion_imag
_atom_type_scat_source
C C 0.0033 0.0016 'International Tables Vol C Tables 4.2.6.8 and 6.1.1.4'
H H 0.0000 0.0000 'International Tables Vol C Tables 4.2.6.8 and 6.1.1.4'
N N 0.0061 0.0033 'International Tables Vol C Tables 4.2.6.8 and 6.1.1.4'
Si Si 0.0817 0.0704 'International Tables Vol C Tables 4.2.6.8 and 6.1.1.4'
Cl Cl 0.1484 0.1585 'International Tables Vol C Tables 4.2.6.8 and 6.1.1.4'
Co Co 0.3494 0.9721 'International Tables Vol C Tables 4.2.6.8 and 6.1.1.4'

loop_
_geom_angle_atom_site_label_1
_geom_angle_atom_site_label_2
_geom_angle_atom_site_label_3
_geom_angle
N1 Co1 N3 114.45(8)
N1 Co1 N2 120.03(8)
N3 Co1 N2 85.80(9)
N1 Co1 Cl1 121.61(6)
N3 Co1 Cl1 102.32(7)
N2 Co1 Cl1 105.81(7)
N1 Si1 C11 108.59(12)
N1 Si1 C9 112.97(13)
C11 Si1 C9 107.70(17)
N1 Si1 C10 115.19(14)
C11 Si1 C10 106.73(17)
C9 Si1 C10 105.25(17)
C1 N1 Si1 121.52(14)
C1 N1 Co1 117.57(14)
Si1 N1 Co1 119.19(10)
C12 N2 C13 109.1(3)
C12 N2 C14 111.0(3)
C13 N2 C14 108.7(3)
C12 N2 Co1 110.75(19)
C13 N2 Co1 113.61(18)
C14 N2 Co1 103.68(18)
C15 N3 C16 113.7(3)
C15 N3 C17 107.7(3)
C16 N3 C17 105.9(3)
C15 N3 Co1 99.90(18)
C16 N3 Co1 116.04(17)
C17 N3 Co1 113.5(2)
C6 C1 C2 118.5(2)
C6 C1 N1 120.6(2)
C2 C1 N1 120.9(2)
C3 C2 C1 119.5(3)
C3 C2 C8 118.9(3)
C1 C2 C8 121.5(2)
C4 C3 C2 122.0(4)
C5 C4 C3 119.3(3)
C4 C5 C6 122.3(3)
C1 C6 C5 118.4(3)
C1 C6 C7 121.9(3)
C5 C6 C7 119.6(3)
C15 C14 N2 112.3(3)
N3 C15 C14 112.1(3)

loop_
_geom_bond_atom_site_label_1
_geom_bond_atom_site_label_2
_geom_bond_distance
Co1 N1 1.9217(18)
Co1 N3 2.129(2)
Co1 N2 2.134(2)
Co1 Cl1 2.2714(7)
Si1 N1 1.7186(19)
Si1 C11 1.871(3)
Si1 C9 1.872(3)
Si1 C10 1.880(3)
N1 C1 1.424(3)
N2 C12 1.470(4)
N2 C13 1.479(4)
N2 C14 1.509(4)
N3 C15 1.454(4)
N3 C16 1.469(4)
N3 C17 1.499(4)
C1 C6 1.411(4)
C1 C2 1.414(4)
C2 C3 1.393(4)
C2 C8 1.500(4)
C3 C4 1.357(6)
C4 C5 1.353(6)
C5 C6 1.415(5)
C6 C7 1.499(5)
C14 C15 1.472(5)

loop_
_geom_torsion_atom_site_label_1
_geom_torsion_atom_site_label_2
_geom_torsion_atom_site_label_3
_geom_torsion_atom_site_label_4
_geom_torsion
C11 Si1 N1 C1 -170.7(2)
C9 Si1 N1 C1 -51.3(2)
C10 Si1 N1 C1 69.7(2)
C11 Si1 N1 Co1 -5.99(19)
C9 Si1 N1 Co1 113.41(15)
C10 Si1 N1 Co1 -125.59(16)
N3 Co1 N1 C1 -17.7(2)
N2 Co1 N1 C1 -117.46(17)
Cl1 Co1 N1 C1 106.05(16)
N3 Co1 N1 Si1 177.06(11)
N2 Co1 N1 Si1 77.27(14)
Cl1 Co1 N1 Si1 -59.22(14)
N1 Co1 N2 C12 -123.2(2)
N3 Co1 N2 C12 120.8(2)
Cl1 Co1 N2 C12 19.2(2)
N1 Co1 N2 C13 -0.1(3)
N3 Co1 N2 C13 -116.0(2)
Cl1 Co1 N2 C13 142.4(2)
N1 Co1 N2 C14 117.7(2)
N3 Co1 N2 C14 1.8(2)
Cl1 Co1 N2 C14 -99.9(2)
N1 Co1 N3 C15 -149.1(2)
N2 Co1 N3 C15 -27.9(2)
Cl1 Co1 N3 C15 77.4(2)
N1 Co1 N3 C16 -26.5(3)
N2 Co1 N3 C16 94.7(2)
Cl1 Co1 N3 C16 -160.0(2)
N1 Co1 N3 C17 96.5(2)
N2 Co1 N3 C17 -142.3(2)
Cl1 Co1 N3 C17 -37.0(2)
Si1 N1 C1 C6 -87.9(2)
Co1 N1 C1 C6 107.2(2)
Si1 N1 C1 C2 95.3(2)
Co1 N1 C1 C2 -69.6(2)
C6 C1 C2 C3 -0.2(3)
N1 C1 C2 C3 176.7(2)
C6 C1 C2 C8 -179.1(2)
N1 C1 C2 C8 -2.3(3)
C1 C2 C3 C4 1.1(4)
C8 C2 C3 C4 -179.9(3)
C2 C3 C4 C5 -1.6(5)
C3 C4 C5 C6 1.2(5)
C2 C1 C6 C5 -0.2(4)
N1 C1 C6 C5 -177.1(2)
C2 C1 C6 C7 176.8(3)
N1 C1 C6 C7 -0.1(4)
C4 C5 C6 C1 -0.3(4)
C4 C5 C6 C7 -177.4(3)
C12 N2 C14 C15 -92.8(4)
C13 N2 C14 C15 147.3(3)
Co1 N2 C14 C15 26.2(4)
C16 N3 C15 C14 -72.4(4)
C17 N3 C15 C14 170.6(3)
Co1 N3 C15 C14 51.9(3)
N2 C14 C15 N3 -56.8(5)
